data_8103396
loop_
_publ_author_name
'Somer, M.'
'Asbrand, M.'
'Eisenmann, B.'

_publ_section_title
;
 Crystal structure of dipotassium catena-phosphidoargentate(I): K2 (Ag P)
;
_journal_name_full
;
Zeitschrift fuer Kristallographie - New Crystal Structures
;
_journal_page_first 78
_journal_page_last 78
_journal_volume 212
_journal_year 1997
_chemical_formula_sum 'Ag K2 P'
_chemical_name_systematic 'K2 (Ag P)'
_space_group_IT_number 63
_symmetry_space_group_name_Hall '-C 2c 2'
_symmetry_space_group_name_H-M 'C m c m'
_cell_angle_alpha 90
_cell_angle_beta 90
_cell_angle_gamma 90
_cell_formula_units_Z 4
_cell_length_a 9.813
_cell_length_b 7.694
_cell_length_c 5.964
_cell_volume 450.289
_citation_journal_id_ASTM ZKNSFT
_cod_data_source_file silver1-2_372.cif
_cod_data_source_block Ag1K2P1
_cod_original_cell_volume 450.2893
_cod_original_formula_sum 'Ag1 K2 P1'
_cod_database_code 8103396

loop_
_symmetry_equiv_pos_as_xyz
x,y,z
-x,-y,z+1/2
x,-y,-z
-x,y,-z+1/2
-x,-y,-z
x,y,-z-1/2
-x,y,z
x,-y,z-1/2
x+1/2,y+1/2,z
-x+1/2,-y+1/2,z+1/2
x+1/2,-y+1/2,-z
-x+1/2,y+1/2,-z+1/2
-x+1/2,-y+1/2,-z
x+1/2,y+1/2,-z-1/2
-x+1/2,y+1/2,z
x+1/2,-y+1/2,z-1/2

loop_
_atom_site_label
_atom_site_type_symbol
_atom_site_fract_x
_atom_site_fract_y
_atom_site_fract_z
_atom_site_occupancy
_atom_site_U_iso_or_equiv
P1 P-3 0 0.24794 0.25 1 0.0
Ag1 Ag+1 0 0.5 0 1 0.0
K1 K+1 0.32939 0.36104 0.25 1 0.0
